data_7001890
loop_
_publ_author_name
'Cerrada, Elena'
'Moreno, Ana'
'Laguna, Mariano'

_publ_section_title
;
 S,C- and S,S-coupling via dithiolate transfer reactions from tin to
 nickel complexes
;
_journal_issue 34
_journal_name_full 'Dalton Transactions'
_journal_page_first 6825
_journal_page_last 6835
_journal_paper_doi 10.1039/b902569c
_journal_year 2009
_chemical_formula_sum 'C44 H38 Ni3 P2 S6'
_chemical_formula_weight 997.17
_chemical_name_systematic
;
?
;
_space_group_IT_number 14
_symmetry_cell_setting monoclinic
_symmetry_space_group_name_Hall '-P 2ybc'
_symmetry_space_group_name_H-M 'P 1 21/c 1'
_atom_sites_solution_hydrogens geom
_atom_sites_solution_primary direct
_atom_sites_solution_secondary difmap
_audit_creation_method SHELXL-97
_cell_angle_alpha 90.00
_cell_angle_beta 93.476(6)
_cell_angle_gamma 90.00
_cell_formula_units_Z 4
_cell_length_a 18.788(4)
_cell_length_b 11.471(3)
_cell_length_c 19.393(5)
_cell_measurement_reflns_used 1651
_cell_measurement_temperature 100(2)
_cell_measurement_theta_max 20.59
_cell_measurement_theta_min 2.31
_cell_volume 4171.8(18)
_computing_cell_refinement 'BRUKER SMART'
_computing_data_collection 'BRUKER SMART'
_computing_data_reduction 'BRUKER SHELXTL'
_computing_molecular_graphics 'BRUKER SHELXTL'
_computing_publication_material 'WinGX v1.10.01'
_computing_structure_refinement 'SHELXL-97 (Sheldrick, 1997)'
_computing_structure_solution 'SHELXS-97 (Sheldrick, 1990)'
_diffrn_ambient_temperature 100(2)
_diffrn_measured_fraction_theta_full 0.991
_diffrn_measured_fraction_theta_max 0.991
_diffrn_measurement_device_type 'CCD area detector'
_diffrn_measurement_method 'phi and omega scans'
_diffrn_radiation_monochromator graphite
_diffrn_radiation_source 'fine-focus sealed tube'
_diffrn_radiation_type MoK\a
_diffrn_radiation_wavelength 0.71073
_diffrn_reflns_av_R_equivalents 0.0856
_diffrn_reflns_av_sigmaI/netI 0.1666
_diffrn_reflns_limit_h_max 22
_diffrn_reflns_limit_h_min -23
_diffrn_reflns_limit_k_max 14
_diffrn_reflns_limit_k_min -14
_diffrn_reflns_limit_l_max 21
_diffrn_reflns_limit_l_min -24
_diffrn_reflns_number 25949
_diffrn_reflns_theta_full 27.00
_diffrn_reflns_theta_max 27.00
_diffrn_reflns_theta_min 2.06
_exptl_absorpt_coefficient_mu 1.750
_exptl_absorpt_correction_T_max 0.97
_exptl_absorpt_correction_T_min 0.76
_exptl_absorpt_correction_type 'multi-scan correction'
_exptl_crystal_colour 'dark red'
_exptl_crystal_density_diffrn 1.588
_exptl_crystal_density_method 'not measured'
_exptl_crystal_description prism
_exptl_crystal_F_000 2048
_exptl_crystal_size_max 0.07
_exptl_crystal_size_mid 0.05
_exptl_crystal_size_min 0.02
_refine_diff_density_max 0.877
_refine_diff_density_min -0.602
_refine_diff_density_rms 0.103
_refine_ls_extinction_method none
_refine_ls_goodness_of_fit_ref 0.696
_refine_ls_hydrogen_treatment mixed
_refine_ls_matrix_type full
_refine_ls_number_parameters 498
_refine_ls_number_reflns 9036
_refine_ls_number_restraints 0
_refine_ls_restrained_S_all 0.696
_refine_ls_R_factor_all 0.0991
_refine_ls_R_factor_gt 0.0504
_refine_ls_shift/su_max 0.001
_refine_ls_shift/su_mean 0.000
_refine_ls_structure_factor_coef Fsqd
_refine_ls_weighting_details 'calc w=1/[\s^2^(Fo^2^)+(0.0102P)^2^+0.0000P] where P=(Fo^2^+2Fc^2^)/3'
_refine_ls_weighting_scheme calc
_refine_ls_wR_factor_gt 0.0688
_refine_ls_wR_factor_ref 0.0790
_reflns_number_gt 4756
_reflns_number_total 9036
_reflns_threshold_expression >2sigma(I)
_cod_data_source_file b902569c.txt
_cod_data_source_block compound12
_cod_depositor_comments
;
The following automatic conversions were performed:
'_symmetry_cell_setting' value 'Monoclinic' changed to 'monoclinic'
according to '/home/saulius/struct/CIF-dictionaries/cif_core.dic'
dictionary named 'cif_core.dic' version 2.4.1 from 2010-06-29.

Automatic conversion script
Id: cif_fix_enum 1527 2010-12-29 10:47:43Z saulius 
;
_cod_original_cell_volume 4171.7(17)
_cod_original_sg_symbol_H-M P2(1)/c
_cod_database_code 7001890

loop_
_symmetry_equiv_pos_as_xyz
'x, y, z'
'-x, y+1/2, -z+1/2'
'-x, -y, -z'
'x, -y-1/2, z-1/2'

loop_
_atom_site_label
_atom_site_type_symbol
_atom_site_fract_x
_atom_site_fract_y
_atom_site_fract_z
_atom_site_U_iso_or_equiv
_atom_site_adp_type
_atom_site_occupancy
_atom_site_symmetry_multiplicity
_atom_site_calc_flag
_atom_site_refinement_flags
_atom_site_disorder_assembly
_atom_site_disorder_group
Ni1 Ni 0.31368(3) 1.16214(5) 0.14880(3) 0.02163(16) Uani 1 1 d . . .
Ni2 Ni 0.32745(3) 0.94518(5) 0.13909(3) 0.02044(16) Uani 1 1 d . . .
Ni3 Ni 0.21272(3) 1.02575(5) 0.17333(3) 0.02006(16) Uani 1 1 d . . .
P1 P 0.40469(7) 0.81007(11) 0.10635(6) 0.0204(3) Uani 1 1 d . . .
P2 P 0.10218(7) 1.01544(11) 0.20807(6) 0.0217(3) Uani 1 1 d . . .
S1 S 0.21138(7) 1.19375(10) 0.09332(6) 0.0232(3) Uani 1 1 d . . .
S2 S 0.36072(7) 1.09184(10) 0.05798(6) 0.0233(3) Uani 1 1 d . . .
S3 S 0.40508(7) 1.08416(10) 0.20544(6) 0.0237(3) Uani 1 1 d . . .
S4 S 0.25763(7) 1.19119(11) 0.24217(6) 0.0235(3) Uani 1 1 d . . .
S5 S 0.21702(7) 0.89489(10) 0.08438(6) 0.0212(3) Uani 1 1 d . . .
S6 S 0.27185(7) 0.87803(10) 0.23375(6) 0.0215(3) Uani 1 1 d . . .
C1 C 0.2237(3) 1.1407(4) 0.0101(2) 0.0204(12) Uani 1 1 d . . .
C2 C 0.1683(3) 1.1414(4) -0.0415(3) 0.0274(13) Uani 1 1 d . . .
H2 H 0.1234 1.1685 -0.0314 0.033 Uiso 1 1 calc R . .
C3 C 0.1798(3) 1.1020(4) -0.1072(3) 0.0305(14) Uani 1 1 d . . .
H3 H 0.1428 1.1037 -0.1413 0.037 Uiso 1 1 calc R . .
C4 C 0.2452(3) 1.0606(4) -0.1225(3) 0.0321(14) Uani 1 1 d . . .
H4 H 0.2523 1.0354 -0.1671 0.039 Uiso 1 1 calc R . .
C5 C 0.3010(3) 1.0556(4) -0.0725(2) 0.0279(13) Uani 1 1 d . . .
H5 H 0.3449 1.0255 -0.0833 0.034 Uiso 1 1 calc R . .
C6 C 0.2907(3) 1.0962(4) -0.0057(2) 0.0214(12) Uani 1 1 d . . .
C7 C 0.3187(3) 1.1417(4) 0.3085(2) 0.0214(12) Uani 1 1 d . . .
C8 C 0.3032(3) 1.1546(4) 0.3778(2) 0.0239(12) Uani 1 1 d . . .
H8 H 0.2606 1.1890 0.3890 0.029 Uiso 1 1 calc R . .
C9 C 0.3517(3) 1.1160(4) 0.4299(3) 0.0280(13) Uani 1 1 d . . .
H9 H 0.3418 1.1254 0.4760 0.034 Uiso 1 1 calc R . .
C10 C 0.4142(3) 1.0639(4) 0.4130(2) 0.0282(13) Uani 1 1 d . . .
H10 H 0.4462 1.0368 0.4479 0.034 Uiso 1 1 calc R . .
C11 C 0.4300(3) 1.0514(4) 0.3452(2) 0.0243(12) Uani 1 1 d . . .
H11 H 0.4726 1.0164 0.3346 0.029 Uiso 1 1 calc R . .
C12 C 0.3826(3) 1.0910(4) 0.2920(2) 0.0197(12) Uani 1 1 d . . .
C13 C 0.2295(2) 0.7547(4) 0.1963(2) 0.0198(11) Uani 1 1 d . . .
C14 C 0.2061(2) 0.7619(4) 0.1263(2) 0.0198(11) Uani 1 1 d . . .
C15 C 0.1770(2) 0.6634(4) 0.0942(2) 0.0234(12) Uani 1 1 d . . .
H15 H 0.1620 0.6669 0.0476 0.028 Uiso 1 1 calc R . .
C16 C 0.1697(3) 0.5600(4) 0.1298(3) 0.0315(13) Uani 1 1 d . . .
H16 H 0.1506 0.4944 0.1074 0.038 Uiso 1 1 calc R . .
C17 C 0.1913(3) 0.5556(4) 0.1995(3) 0.0308(13) Uani 1 1 d . . .
H17 H 0.1857 0.4866 0.2238 0.037 Uiso 1 1 calc R . .
C18 C 0.2209(3) 0.6508(4) 0.2333(2) 0.0256(12) Uani 1 1 d . . .
H18 H 0.2349 0.6466 0.2800 0.031 Uiso 1 1 calc R . .
C19 C 0.4008(3) 0.7821(4) 0.0148(2) 0.0192(11) Uani 1 1 d . . .
C20 C 0.3354(3) 0.7526(4) -0.0184(2) 0.0283(13) Uani 1 1 d . . .
H20 H 0.2947 0.7529 0.0067 0.034 Uiso 1 1 calc R . .
C21 C 0.3293(3) 0.7229(4) -0.0875(2) 0.0294(13) Uani 1 1 d . . .
H21 H 0.2851 0.7026 -0.1084 0.035 Uiso 1 1 calc R . .
C22 C 0.3886(3) 0.7234(4) -0.1248(2) 0.0303(14) Uani 1 1 d . . .
H22 H 0.3852 0.7031 -0.1713 0.036 Uiso 1 1 calc R . .
C23 C 0.4533(3) 0.7543(4) -0.0932(3) 0.0412(16) Uani 1 1 d . . .
H23 H 0.4935 0.7555 -0.1189 0.049 Uiso 1 1 calc R . .
C24 C 0.4597(3) 0.7834(4) -0.0243(2) 0.0277(13) Uani 1 1 d . . .
H24 H 0.5040 0.8040 -0.0039 0.033 Uiso 1 1 calc R . .
C25 C 0.4961(2) 0.8520(4) 0.1285(2) 0.0261(12) Uani 1 1 d . . .
H25A H 0.5275 0.7901 0.1166 0.039 Uiso 1 1 calc R . .
H25B H 0.5021 0.8670 0.1772 0.039 Uiso 1 1 calc R . .
H25C H 0.5073 0.9212 0.1035 0.039 Uiso 1 1 calc R . .
C26 C 0.3974(2) 0.6667(4) 0.1453(2) 0.0217(12) Uani 1 1 d . . .
C27 C 0.3737(3) 0.5679(4) 0.1094(2) 0.0285(13) Uani 1 1 d . . .
H27 H 0.3627 0.5720 0.0621 0.034 Uiso 1 1 calc R . .
C28 C 0.3666(3) 0.4629(4) 0.1443(3) 0.0369(15) Uani 1 1 d . . .
H28 H 0.3517 0.3968 0.1197 0.044 Uiso 1 1 calc R . .
C29 C 0.3813(3) 0.4552(4) 0.2145(3) 0.0306(13) Uani 1 1 d . . .
H29 H 0.3751 0.3850 0.2373 0.037 Uiso 1 1 calc R . .
C30 C 0.4052(2) 0.5521(4) 0.2506(2) 0.0253(12) Uani 1 1 d . . .
H30 H 0.4162 0.5474 0.2979 0.030 Uiso 1 1 calc R . .
C31 C 0.4127(2) 0.6563(4) 0.2164(2) 0.0244(12) Uani 1 1 d . . .
H31 H 0.4285 0.7215 0.2414 0.029 Uiso 1 1 calc R . .
C32 C 0.0910(3) 1.0526(4) 0.2979(2) 0.0214(12) Uani 1 1 d . . .
C33 C 0.0303(3) 1.1046(4) 0.3213(2) 0.0272(13) Uani 1 1 d . . .
H33 H -0.0059 1.1275 0.2894 0.033 Uiso 1 1 calc R . .
C34 C 0.0224(3) 1.1231(4) 0.3907(3) 0.0286(13) Uani 1 1 d . . .
H34 H -0.0189 1.1578 0.4052 0.034 Uiso 1 1 calc R . .
C35 C 0.0759(3) 1.0901(4) 0.4386(3) 0.0289(14) Uani 1 1 d . . .
H35 H 0.0706 1.1021 0.4854 0.035 Uiso 1 1 calc R . .
C36 C 0.1375(3) 1.0391(4) 0.4169(2) 0.0304(13) Uani 1 1 d . . .
H36 H 0.1740 1.0176 0.4489 0.036 Uiso 1 1 calc R . .
C37 C 0.1441(3) 1.0205(4) 0.3470(2) 0.0260(13) Uani 1 1 d . . .
H37 H 0.1853 0.9855 0.3326 0.031 Uiso 1 1 calc R . .
C38 C 0.0621(3) 0.8716(4) 0.2019(2) 0.0268(13) Uani 1 1 d . . .
H38A H 0.0138 0.8757 0.2153 0.040 Uiso 1 1 calc R . .
H38B H 0.0887 0.8189 0.2320 0.040 Uiso 1 1 calc R . .
H38C H 0.0625 0.8441 0.1552 0.040 Uiso 1 1 calc R . .
C39 C 0.0405(3) 1.1089(4) 0.1573(2) 0.0232(12) Uani 1 1 d . . .
C40 C -0.0088(3) 1.0649(5) 0.1085(3) 0.0362(14) Uani 1 1 d . . .
H40 H -0.0145 0.9847 0.1041 0.043 Uiso 1 1 calc R . .
C41 C -0.0502(3) 1.1393(5) 0.0659(3) 0.0483(17) Uani 1 1 d . . .
H41 H -0.0823 1.1087 0.0323 0.058 Uiso 1 1 calc R . .
C42 C -0.0435(3) 1.2568(5) 0.0735(3) 0.0435(16) Uani 1 1 d . . .
H42 H -0.0717 1.3066 0.0456 0.052 Uiso 1 1 calc R . .
C43 C 0.0050(3) 1.3020(4) 0.1224(3) 0.0321(14) Uani 1 1 d . . .
H43 H 0.0096 1.3822 0.1278 0.039 Uiso 1 1 calc R . .
C44 C 0.0465(3) 1.2286(4) 0.1632(2) 0.0271(13) Uani 1 1 d . . .
H44 H 0.0797 1.2599 0.1956 0.033 Uiso 1 1 calc R . .

loop_
_atom_site_aniso_label
_atom_site_aniso_U_11
_atom_site_aniso_U_22
_atom_site_aniso_U_33
_atom_site_aniso_U_23
_atom_site_aniso_U_13
_atom_site_aniso_U_12
Ni1 0.0227(4) 0.0213(4) 0.0210(4) -0.0010(3) 0.0021(3) -0.0017(3)
Ni2 0.0207(4) 0.0211(4) 0.0195(4) -0.0003(3) 0.0015(3) -0.0001(3)
Ni3 0.0206(4) 0.0207(4) 0.0190(4) 0.0005(3) 0.0024(3) 0.0003(3)
P1 0.0202(8) 0.0224(8) 0.0184(7) -0.0010(6) 0.0008(6) -0.0007(6)
P2 0.0215(8) 0.0215(8) 0.0221(8) 0.0002(6) 0.0025(6) 0.0006(6)
S1 0.0249(8) 0.0206(7) 0.0239(8) 0.0016(6) 0.0007(6) 0.0008(6)
S2 0.0253(8) 0.0255(8) 0.0192(7) -0.0002(5) 0.0026(6) -0.0023(6)
S3 0.0224(8) 0.0268(8) 0.0220(8) -0.0013(6) 0.0019(6) -0.0031(6)
S4 0.0250(8) 0.0229(7) 0.0227(8) -0.0017(6) 0.0029(6) 0.0004(6)
S5 0.0220(8) 0.0207(7) 0.0209(7) 0.0012(5) -0.0004(6) -0.0004(6)
S6 0.0241(8) 0.0200(7) 0.0202(7) -0.0005(5) 0.0001(6) -0.0004(6)
C1 0.022(3) 0.015(3) 0.024(3) 0.009(2) -0.002(2) -0.002(2)
C2 0.023(3) 0.024(3) 0.034(3) 0.008(3) -0.002(3) -0.004(2)
C3 0.033(4) 0.031(3) 0.027(3) 0.004(2) -0.006(3) -0.007(3)
C4 0.046(4) 0.028(3) 0.022(3) 0.000(3) 0.000(3) -0.006(3)
C5 0.030(3) 0.021(3) 0.033(3) 0.004(3) 0.008(3) -0.001(3)
C6 0.029(3) 0.018(3) 0.017(3) 0.002(2) 0.001(2) -0.004(2)
C7 0.023(3) 0.016(3) 0.025(3) -0.004(2) 0.002(2) -0.007(2)
C8 0.026(3) 0.020(3) 0.027(3) -0.002(2) 0.004(3) -0.004(2)
C9 0.035(4) 0.027(3) 0.023(3) 0.002(2) 0.005(3) -0.005(3)
C10 0.029(3) 0.030(3) 0.025(3) 0.004(2) -0.009(3) -0.006(3)
C11 0.022(3) 0.025(3) 0.027(3) -0.001(2) 0.005(2) -0.002(2)
C12 0.022(3) 0.018(3) 0.019(3) -0.001(2) -0.005(2) -0.006(2)
C13 0.017(3) 0.019(3) 0.023(3) 0.003(2) 0.004(2) 0.001(2)
C14 0.013(3) 0.025(3) 0.022(3) -0.002(2) 0.004(2) 0.005(2)
C15 0.025(3) 0.027(3) 0.017(3) 0.001(2) -0.011(2) -0.002(2)
C16 0.027(3) 0.024(3) 0.043(4) 0.000(3) 0.001(3) -0.006(3)
C17 0.034(4) 0.020(3) 0.038(4) 0.010(3) 0.000(3) -0.001(3)
C18 0.023(3) 0.027(3) 0.026(3) 0.004(2) -0.001(2) 0.005(2)
C19 0.020(3) 0.017(3) 0.020(3) 0.003(2) -0.001(2) 0.002(2)
C20 0.027(3) 0.034(3) 0.024(3) -0.004(3) 0.005(3) 0.008(3)
C21 0.025(3) 0.038(3) 0.024(3) -0.003(3) -0.007(3) -0.002(3)
C22 0.045(4) 0.033(3) 0.013(3) -0.002(2) 0.001(3) -0.009(3)
C23 0.053(5) 0.047(4) 0.025(4) -0.005(3) 0.016(3) -0.021(3)
C24 0.026(3) 0.033(3) 0.024(3) -0.002(2) 0.006(3) -0.006(3)
C25 0.017(3) 0.029(3) 0.032(3) -0.001(2) 0.003(2) 0.002(2)
C26 0.017(3) 0.022(3) 0.026(3) -0.007(2) 0.002(2) 0.001(2)
C27 0.035(3) 0.032(3) 0.019(3) -0.001(2) -0.002(2) -0.006(3)
C28 0.048(4) 0.026(3) 0.035(4) -0.003(3) -0.009(3) -0.005(3)
C29 0.028(3) 0.028(3) 0.036(3) 0.009(3) -0.001(3) 0.000(3)
C30 0.029(3) 0.027(3) 0.020(3) 0.002(2) 0.001(2) 0.007(3)
C31 0.021(3) 0.025(3) 0.027(3) -0.006(2) -0.002(2) 0.003(2)
C32 0.027(3) 0.017(3) 0.020(3) 0.005(2) 0.005(2) -0.001(2)
C33 0.025(3) 0.029(3) 0.028(3) 0.005(2) 0.003(3) -0.001(3)
C34 0.030(3) 0.023(3) 0.033(4) 0.002(2) 0.010(3) 0.001(3)
C35 0.037(4) 0.029(3) 0.022(3) -0.003(2) 0.004(3) -0.002(3)
C36 0.031(3) 0.031(3) 0.029(3) 0.004(3) 0.002(3) -0.007(3)
C37 0.027(3) 0.032(3) 0.020(3) 0.000(2) 0.004(2) 0.001(3)
C38 0.024(3) 0.023(3) 0.034(3) 0.002(2) 0.008(3) -0.006(2)
C39 0.020(3) 0.025(3) 0.024(3) 0.001(2) 0.003(2) 0.003(2)
C40 0.028(3) 0.033(3) 0.046(4) -0.001(3) -0.013(3) -0.005(3)
C41 0.048(4) 0.049(4) 0.046(4) 0.002(3) -0.017(3) 0.010(3)
C42 0.038(4) 0.054(4) 0.038(4) 0.012(3) -0.006(3) 0.018(3)
C43 0.041(4) 0.026(3) 0.031(4) 0.004(3) 0.007(3) 0.011(3)
C44 0.033(4) 0.030(3) 0.018(3) -0.002(2) 0.002(3) 0.003(3)

loop_
_atom_type_symbol
_atom_type_description
_atom_type_scat_dispersion_real
_atom_type_scat_dispersion_imag
_atom_type_scat_source
C C 0.0033 0.0016 'International Tables Vol C Tables 4.2.6.8 and 6.1.1.4'
H H 0.0000 0.0000 'International Tables Vol C Tables 4.2.6.8 and 6.1.1.4'
P P 0.1023 0.0942 'International Tables Vol C Tables 4.2.6.8 and 6.1.1.4'
S S 0.1246 0.1234 'International Tables Vol C Tables 4.2.6.8 and 6.1.1.4'
Ni Ni 0.3393 1.1124 'International Tables Vol C Tables 4.2.6.8 and 6.1.1.4'

loop_
_geom_angle_atom_site_label_1
_geom_angle_atom_site_label_2
_geom_angle_atom_site_label_3
_geom_angle
_geom_angle_site_symmetry_1
_geom_angle_site_symmetry_3
_geom_angle_publ_flag
S2 Ni1 S3 84.79(5) . . ?
S2 Ni1 S4 166.63(6) . . ?
S3 Ni1 S4 92.86(5) . . ?
S2 Ni1 S1 92.95(5) . . ?
S3 Ni1 S1 164.91(6) . . ?
S4 Ni1 S1 85.89(5) . . ?
S2 Ni1 Ni2 61.48(4) . . ?
S3 Ni1 Ni2 63.14(4) . . ?
S4 Ni1 Ni2 105.76(4) . . ?
S1 Ni1 Ni2 102.72(4) . . ?
S2 Ni1 Ni3 105.65(4) . . ?
S3 Ni1 Ni3 103.25(4) . . ?
S4 Ni1 Ni3 62.04(4) . . ?
S1 Ni1 Ni3 62.96(4) . . ?
Ni2 Ni1 Ni3 58.81(3) . . ?
P1 Ni2 S6 109.13(5) . . ?
P1 Ni2 S5 105.79(5) . . ?
S6 Ni2 S5 81.17(5) . . ?
P1 Ni2 S2 95.73(5) . . ?
S6 Ni2 S2 154.53(5) . . ?
S5 Ni2 S2 97.69(5) . . ?
P1 Ni2 S3 102.82(5) . . ?
S6 Ni2 S3 94.75(5) . . ?
S5 Ni2 S3 150.84(5) . . ?
S2 Ni2 S3 73.81(5) . . ?
P1 Ni2 Ni3 157.59(5) . . ?
S6 Ni2 Ni3 57.67(4) . . ?
S5 Ni2 Ni3 56.74(4) . . ?
S2 Ni2 Ni3 100.32(4) . . ?
S3 Ni2 Ni3 96.65(4) . . ?
P1 Ni2 Ni1 141.11(5) . . ?
S6 Ni2 Ni1 102.61(4) . . ?
S5 Ni2 Ni1 100.69(4) . . ?
S2 Ni2 Ni1 52.36(3) . . ?
S3 Ni2 Ni1 51.77(4) . . ?
Ni3 Ni2 Ni1 60.91(2) . . ?
P2 Ni3 S5 105.62(5) . . ?
P2 Ni3 S6 103.70(5) . . ?
S5 Ni3 S6 82.14(5) . . ?
P2 Ni3 S4 100.01(5) . . ?
S5 Ni3 S4 153.38(5) . . ?
S6 Ni3 S4 98.82(5) . . ?
P2 Ni3 Ni2 154.99(5) . . ?
S5 Ni3 Ni2 58.80(4) . . ?
S6 Ni3 Ni2 57.39(4) . . ?
S4 Ni3 Ni2 99.17(4) . . ?
P2 Ni3 S1 104.91(5) . . ?
S5 Ni3 S1 92.16(5) . . ?
S6 Ni3 S1 151.32(5) . . ?
S4 Ni3 S1 74.18(5) . . ?
Ni2 Ni3 S1 95.66(4) . . ?
P2 Ni3 Ni1 144.61(5) . . ?
S5 Ni3 Ni1 101.70(4) . . ?
S6 Ni3 Ni1 101.92(4) . . ?
S4 Ni3 Ni1 51.90(3) . . ?
Ni2 Ni3 Ni1 60.28(3) . . ?
S1 Ni3 Ni1 51.57(4) . . ?
C19 P1 C25 105.2(2) . . ?
C19 P1 C26 104.4(2) . . ?
C25 P1 C26 103.7(2) . . ?
C19 P1 Ni2 114.48(16) . . ?
C25 P1 Ni2 111.73(15) . . ?
C26 P1 Ni2 116.16(15) . . ?
C38 P2 C32 101.8(2) . . ?
C38 P2 C39 104.6(2) . . ?
C32 P2 C39 105.9(2) . . ?
C38 P2 Ni3 114.82(15) . . ?
C32 P2 Ni3 116.20(17) . . ?
C39 P2 Ni3 112.32(16) . . ?
C1 S1 Ni1 103.61(17) . . ?
C1 S1 Ni3 108.08(15) . . ?
Ni1 S1 Ni3 65.47(4) . . ?
C6 S2 Ni1 103.66(17) . . ?
C6 S2 Ni2 105.46(15) . . ?
Ni1 S2 Ni2 66.17(4) . . ?
C12 S3 Ni1 103.66(17) . . ?
C12 S3 Ni2 110.97(16) . . ?
Ni1 S3 Ni2 65.09(4) . . ?
C7 S4 Ni1 103.39(16) . . ?
C7 S4 Ni3 109.65(15) . . ?
Ni1 S4 Ni3 66.07(4) . . ?
C14 S5 Ni3 102.20(16) . . ?
C14 S5 Ni2 97.47(17) . . ?
Ni3 S5 Ni2 64.46(4) . . ?
C13 S6 Ni2 98.93(15) . . ?
C13 S6 Ni3 100.90(16) . . ?
Ni2 S6 Ni3 64.94(4) . . ?
C2 C1 C6 118.8(4) . . ?
C2 C1 S1 121.5(4) . . ?
C6 C1 S1 119.7(4) . . ?
C3 C2 C1 120.5(5) . . ?
C4 C3 C2 120.4(5) . . ?
C3 C4 C5 121.1(5) . . ?
C4 C5 C6 119.4(5) . . ?
C5 C6 C1 119.8(5) . . ?
C5 C6 S2 120.2(4) . . ?
C1 C6 S2 120.0(4) . . ?
C12 C7 C8 119.9(5) . . ?
C12 C7 S4 120.0(4) . . ?
C8 C7 S4 120.2(4) . . ?
C9 C8 C7 119.9(5) . . ?
C10 C9 C8 119.8(5) . . ?
C11 C10 C9 120.7(5) . . ?
C10 C11 C12 120.6(5) . . ?
C7 C12 C11 119.1(4) . . ?
C7 C12 S3 120.0(4) . . ?
C11 C12 S3 120.8(4) . . ?
C14 C13 C18 120.3(4) . . ?
C14 C13 S6 117.4(3) . . ?
C18 C13 S6 122.3(4) . . ?
C15 C14 C13 118.6(4) . . ?
C15 C14 S5 123.8(4) . . ?
C13 C14 S5 117.6(4) . . ?
C16 C15 C14 121.5(5) . . ?
C15 C16 C17 119.1(5) . . ?
C18 C17 C16 121.4(5) . . ?
C17 C18 C13 119.1(5) . . ?
C24 C19 C20 117.6(4) . . ?
C24 C19 P1 123.7(4) . . ?
C20 C19 P1 118.6(4) . . ?
C21 C20 C19 121.8(5) . . ?
C22 C21 C20 119.4(5) . . ?
C21 C22 C23 119.6(5) . . ?
C22 C23 C24 121.2(5) . . ?
C23 C24 C19 120.3(5) . . ?
C27 C26 C31 117.8(4) . . ?
C27 C26 P1 124.0(4) . . ?
C31 C26 P1 118.1(4) . . ?
C26 C27 C28 120.0(5) . . ?
C29 C28 C27 121.1(5) . . ?
C30 C29 C28 119.5(5) . . ?
C29 C30 C31 119.7(5) . . ?
C30 C31 C26 121.9(5) . . ?
C37 C32 C33 117.4(4) . . ?
C37 C32 P2 118.4(4) . . ?
C33 C32 P2 124.0(4) . . ?
C34 C33 C32 121.7(5) . . ?
C35 C34 C33 119.8(5) . . ?
C34 C35 C36 120.0(5) . . ?
C35 C36 C37 119.2(5) . . ?
C32 C37 C36 121.9(5) . . ?
C40 C39 C44 117.9(5) . . ?
C40 C39 P2 122.3(4) . . ?
C44 C39 P2 119.6(4) . . ?
C39 C40 C41 120.7(5) . . ?
C42 C41 C40 119.9(6) . . ?
C41 C42 C43 119.9(5) . . ?
C44 C43 C42 119.9(5) . . ?
C43 C44 C39 121.6(5) . . ?

loop_
_geom_bond_atom_site_label_1
_geom_bond_atom_site_label_2
_geom_bond_distance
_geom_bond_site_symmetry_2
_geom_bond_publ_flag
Ni1 S2 2.1731(14) . ?
Ni1 S3 2.1742(15) . ?
Ni1 S4 2.1748(14) . ?
Ni1 S1 2.1753(15) . ?
Ni1 Ni2 2.5104(10) . ?
Ni1 Ni3 2.5262(9) . ?
Ni2 P1 2.2410(14) . ?
Ni2 S6 2.2994(14) . ?
Ni2 S5 2.3443(15) . ?
Ni2 S2 2.4113(14) . ?
Ni2 S3 2.4692(14) . ?
Ni2 Ni3 2.4729(10) . ?
Ni3 P2 2.2250(15) . ?
Ni3 S5 2.2917(14) . ?
Ni3 S6 2.3066(14) . ?
Ni3 S4 2.4411(14) . ?
Ni3 S1 2.4732(14) . ?
P1 C19 1.802(5) . ?
P1 C25 1.811(4) . ?
P1 C26 1.819(5) . ?
P2 C38 1.815(4) . ?
P2 C32 1.818(4) . ?
P2 C39 1.822(5) . ?
S1 C1 1.753(5) . ?
S2 C6 1.750(5) . ?
S3 C12 1.757(5) . ?
S4 C7 1.765(5) . ?
S5 C14 1.746(5) . ?
S6 C13 1.758(5) . ?
C1 C2 1.399(6) . ?
C1 C6 1.409(6) . ?
C2 C3 1.382(6) . ?
C3 C4 1.366(6) . ?
C4 C5 1.384(6) . ?
C5 C6 1.402(6) . ?
C7 C12 1.390(6) . ?
C7 C8 1.400(6) . ?
C8 C9 1.390(6) . ?
C9 C10 1.376(6) . ?
C10 C11 1.373(5) . ?
C11 C12 1.397(6) . ?
C13 C14 1.404(6) . ?
C13 C18 1.406(6) . ?
C14 C15 1.387(6) . ?
C15 C16 1.384(6) . ?
C16 C17 1.388(6) . ?
C17 C18 1.373(6) . ?
C19 C24 1.378(6) . ?
C19 C20 1.395(6) . ?
C20 C21 1.381(6) . ?
C21 C22 1.364(6) . ?
C22 C23 1.374(7) . ?
C23 C24 1.377(6) . ?
C26 C27 1.389(6) . ?
C26 C31 1.395(6) . ?
C27 C28 1.391(6) . ?
C28 C29 1.376(6) . ?
C29 C30 1.374(6) . ?
C30 C31 1.378(6) . ?
C32 C37 1.386(6) . ?
C32 C33 1.388(6) . ?
C33 C34 1.380(6) . ?
C34 C35 1.379(6) . ?
C35 C36 1.384(6) . ?
C36 C37 1.386(6) . ?
C39 C40 1.380(6) . ?
C39 C44 1.382(6) . ?
C40 C41 1.391(7) . ?
C41 C42 1.362(7) . ?
C42 C43 1.377(7) . ?
C43 C44 1.366(6) . ?
